data_4024590
loop_
_publ_author_name
'Ondrej Kundrat'
'Ivana Cisarova'
'Stanislav B\"ohm'
'Michaela Pojarova'
'Pavel Lhotak'

_publ_section_title
;
Uncommon Regioselectivity in Thiacalix[4]arene Formylation
;
_journal_name_full 'Journal of Organic Chemistry'
_journal_page_first 4592
_journal_page_last 4596
_journal_paper_doi 10.1021/jo9005574
_journal_volume 74
_journal_year 2009
_chemical_formula_moiety 'C38 H40 O6 S4'
_chemical_formula_sum 'C38 H40 O6 S4'
_chemical_formula_weight 721.00
_space_group_IT_number 14
_symmetry_cell_setting monoclinic
_symmetry_space_group_name_Hall '-P 2ybc'
_symmetry_space_group_name_H-M 'P 1 21/c 1'
_atom_sites_solution_hydrogens geom
_atom_sites_solution_primary direct
_audit_creation_date 08-01-29
_audit_creation_method CRYSTALS_ver_12.85
_cell_angle_alpha 90
_cell_angle_beta 100.12(3)
_cell_angle_gamma 90
_cell_formula_units_Z 4
_cell_length_a 10.786(2)
_cell_length_b 16.764(3)
_cell_length_c 20.070(4)
_cell_measurement_reflns_used 0
_cell_measurement_temperature 150
_cell_measurement_theta_max 0
_cell_measurement_theta_min 0
_cell_volume 3572.6(13)
_computing_cell_refinement 'DENZO/SCALEPACK (Otwinowski & Minor, 1997)'
_computing_data_collection 'COLLECT (Nonius, 1997-2001).'
_computing_data_reduction 'DENZO/SCALEPACK (Otwinowski & Minor, 1997)'
_computing_molecular_graphics 'CAMERON (Watkin et al., 1996)'
_computing_publication_material 'CRYSTALS (Betteridge et al., 2003)'
_computing_structure_refinement 'CRYSTALS (Betteridge et al., 2003)'
_computing_structure_solution 'SIR92 (Altomare et al., 1994)'
_diffrn_ambient_temperature 150
_diffrn_measured_fraction_theta_full 0.995
_diffrn_measured_fraction_theta_max 0.762
_diffrn_measurement_device 'Nonius KappaCCD'
_diffrn_measurement_device_type Area
_diffrn_measurement_method \w/2\q
_diffrn_radiation_monochromator graphite
_diffrn_radiation_type 'Mo K\a'
_diffrn_radiation_wavelength 0.71073
_diffrn_reflns_av_R_equivalents 0.018
_diffrn_reflns_limit_h_max 14
_diffrn_reflns_limit_h_min -13
_diffrn_reflns_limit_k_max 21
_diffrn_reflns_limit_k_min -21
_diffrn_reflns_limit_l_max 27
_diffrn_reflns_limit_l_min -27
_diffrn_reflns_number 16067
_diffrn_reflns_theta_full 25.171
_diffrn_reflns_theta_max 30.327
_diffrn_reflns_theta_min 1.593
_diffrn_standards_number 0
_exptl_absorpt_coefficient_mu 0.312
_exptl_absorpt_correction_T_max 0.9107
_exptl_absorpt_correction_T_min 0.8827
_exptl_absorpt_correction_type none
_exptl_crystal_colour yellowish
_exptl_crystal_density_diffrn 1.340
_exptl_crystal_density_method 'not measured'
_exptl_crystal_description blocks
_exptl_crystal_F_000 1520
_exptl_crystal_size_max 0.50
_exptl_crystal_size_mid 0.40
_exptl_crystal_size_min 0.30
_refine_diff_density_max 0.64
_refine_diff_density_min -0.35
_refine_ls_extinction_method None
_refine_ls_goodness_of_fit_ref 1.1014
_refine_ls_hydrogen_treatment noref
_refine_ls_matrix_type full
_refine_ls_number_parameters 433
_refine_ls_number_reflns 6325
_refine_ls_number_restraints 0
_refine_ls_R_factor_all 0.0573
_refine_ls_R_factor_gt 0.0413
_refine_ls_shift/su_max 0.000465
_refine_ls_structure_factor_coef F
_refine_ls_weighting_details
;
 Method, part 1, Chebychev polynomial, (Watkin, 1994, Prince, 1982) 
 [weight] = 1.0/[A~0~*T~0~(x)+A~1~*T~1~(x) ... +A~n-1~]*T~n-1~(x)] 
 where A~i~ are the Chebychev coefficients listed below and x= Fcalc/Fmax 
 Method = Robust Weighting (Prince, 1982) 
 W = [weight] * [1-(deltaF/6*sigmaF)^2^]^2^ 
 A~i~ are: 
 0.677 0.315 0.355 
;
_refine_ls_weighting_scheme calc
_refine_ls_wR_factor_all 0.0564
_refine_ls_wR_factor_gt 0.0448
_refine_ls_wR_factor_ref 0.0448
_reflns_limit_h_max 13
_reflns_limit_h_min -14
_reflns_limit_k_max 21
_reflns_limit_k_min 0
_reflns_limit_l_max 27
_reflns_limit_l_min 0
_reflns_number_gt 6325
_reflns_number_total 8179
_reflns_threshold_expression I>2.0\s(I)
_oxford_diffrn_Wilson_B_factor 2.28
_oxford_diffrn_Wilson_scale 7.36
_oxford_refine_ls_r_factor_ref 0.0413
_oxford_refine_ls_scale 0.3995(5)
_oxford_reflns_number_all 8154
_oxford_reflns_threshold_expression_ref I>2.0\s(I)
_oxford_structure_analysis_title 'ok419-2b in P2(1)/c'
_cod_data_source_file jo9005574_si_002.cif
_cod_data_source_block 1
_cod_depositor_comments
;
The following automatic conversions were performed:
'_symmetry_cell_setting' value 'Monoclinic' changed to 'monoclinic'
according to '/home/saulius/struct/CIF-dictionaries/cif_core.dic'
dictionary named 'cif_core.dic' version 2.4.1 from 2010-06-29.

Automatic conversion script
Id: cif_fix_enum 1527 2010-12-29 10:47:43Z saulius 
;
_cod_original_sg_symbol_H-M 'P 1 21/c 1 '
_cod_database_code 4024590

loop_
_symmetry_equiv_pos_as_xyz
x,y,z
-x,-y,-z
-x,y+1/2,-z+1/2
x,-y+1/2,z+1/2

loop_
_atom_site_label
_atom_site_type_symbol
_atom_site_fract_x
_atom_site_fract_y
_atom_site_fract_z
_atom_site_U_iso_or_equiv
_atom_site_occupancy
_atom_site_adp_type
_atom_site_refinement_flags_posn
_atom_site_refinement_flags_adp
_atom_site_refinement_flags_occupancy
_atom_site_disorder_assembly
_atom_site_disorder_group
_oxford_atom_site_special_shape
_atom_site_attached_hydrogens
S2 S 0.08414(5) 0.12418(3) 0.21842(2) 0.0329 1.0000 Uani . . . . . . .
S8 S 0.23477(5) 0.03722(3) 0.48901(2) 0.0339 1.0000 Uani . . . . . . .
S14 S 0.29478(6) 0.36031(3) 0.55873(2) 0.0394 1.0000 Uani . . . . . . .
S20 S 0.19910(6) 0.44161(3) 0.29253(3) 0.0420 1.0000 Uani . . . . . . .
O1 O 0.07215(11) 0.13141(7) 0.36077(6) 0.0268 1.0000 Uani . . . . . . .
O2 O 0.33358(12) 0.20805(7) 0.47936(6) 0.0278 1.0000 Uani . . . . . . .
O3 O 0.12930(12) 0.37947(7) 0.41239(6) 0.0299 1.0000 Uani . . . . . . .
O4 O 0.26312(12) 0.26332(7) 0.28832(6) 0.0283 1.0000 Uani . . . . . . .
O5 O 0.42824(19) 0.00267(14) 0.21963(10) 0.0726 1.0000 Uani . . . . . . .
O6 O 0.70605(18) 0.39243(11) 0.58487(12) 0.0684 1.0000 Uani . . . . . . .
C1 C 0.03911(18) 0.22238(11) 0.23252(8) 0.0298 1.0000 Uani . . . . . . .
C3 C 0.20281(17) 0.08909(10) 0.29447(8) 0.0259 1.0000 Uani . . . . . . .
C4 C 0.31246(19) 0.04682(11) 0.29037(9) 0.0329 1.0000 Uani . . . . . . .
C5 C 0.39445(18) 0.00585(11) 0.34639(10) 0.0352 1.0000 Uani . . . . . . .
C6 C 0.37086(18) 0.00788(11) 0.40659(9) 0.0324 1.0000 Uani . . . . . . .
C7 C 0.26308(17) 0.05021(10) 0.41186(8) 0.0267 1.0000 Uani . . . . . . .
C9 C 0.18176(17) 0.12875(11) 0.51290(8) 0.0287 1.0000 Uani . . . . . . .
C10 C 0.08434(19) 0.12272(13) 0.54268(9) 0.0367 1.0000 Uani . . . . . . .
C11 C 0.04944(19) 0.18916(15) 0.57131(10) 0.0424 1.0000 Uani . . . . . . .
C12 C 0.1090(2) 0.26144(13) 0.57016(9) 0.0390 1.0000 Uani . . . . . . .
C13 C 0.20844(18) 0.26845(11) 0.54202(8) 0.0301 1.0000 Uani . . . . . . .
C15 C 0.35204(19) 0.38092(10) 0.49085(9) 0.0311 1.0000 Uani . . . . . . .
C16 C 0.4875(2) 0.39433(11) 0.50460(11) 0.0367 1.0000 Uani . . . . . . .
C17 C 0.5302(2) 0.41714(12) 0.45202(13) 0.0434 1.0000 Uani . . . . . . .
C18 C 0.4423(2) 0.42655(11) 0.38751(12) 0.0424 1.0000 Uani . . . . . . .
C19 C 0.30686(19) 0.41419(10) 0.37364(9) 0.0329 1.0000 Uani . . . . . . .
C21 C 0.08809(19) 0.36065(11) 0.26262(9) 0.0325 1.0000 Uani . . . . . . .
C22 C -0.0451(2) 0.37865(13) 0.23295(10) 0.0410 1.0000 Uani . . . . . . .
C23 C -0.1352(2) 0.31956(15) 0.20340(10) 0.0431 1.0000 Uani . . . . . . .
C24 C -0.09479(19) 0.24109(13) 0.20383(9) 0.0378 1.0000 Uani . . . . . . .
C25 C 0.17776(16) 0.09051(9) 0.35578(8) 0.0240 1.0000 Uani . . . . . . .
C26 C 0.24406(16) 0.20170(10) 0.51219(8) 0.0253 1.0000 Uani . . . . . . .
C27 C 0.26095(17) 0.39174(9) 0.42558(9) 0.0280 1.0000 Uani . . . . . . .
C28 C 0.13197(17) 0.28198(10) 0.26129(8) 0.0274 1.0000 Uani . . . . . . .
C29 C -0.04626(19) 0.08401(11) 0.34467(11) 0.0368 1.0000 Uani . . . . . . .
C30 C -0.1486(2) 0.13002(15) 0.36200(11) 0.0469 1.0000 Uani . . . . . . .
C31 C -0.2764(2) 0.08222(17) 0.34495(12) 0.0534 1.0000 Uani . . . . . . .
C32 C 0.46924(18) 0.19383(10) 0.51969(9) 0.0314 1.0000 Uani . . . . . . .
C33 C 0.5478(2) 0.19565(12) 0.47239(11) 0.0401 1.0000 Uani . . . . . . .
C34 C 0.6959(2) 0.19268(14) 0.51026(13) 0.0492 1.0000 Uani . . . . . . .
C35 C 0.0585(2) 0.45012(12) 0.42097(12) 0.0447 1.0000 Uani . . . . . . .
C36 C -0.0846(3) 0.43426(17) 0.39543(14) 0.0596 1.0000 Uani . . . . . . .
C37 C -0.1289(3) 0.3652(2) 0.4263(2) 0.0864 1.0000 Uani . . . . . . .
C38 C 0.33521(19) 0.27818(13) 0.24303(9) 0.0369 1.0000 Uani . . . . . . .
C39 C 0.4771(2) 0.25672(13) 0.27866(11) 0.0399 1.0000 Uani . . . . . . .
C40 C 0.5587(2) 0.27078(19) 0.23342(14) 0.0637 1.0000 Uani . . . . . . .
C41 C 0.3471(2) 0.04750(14) 0.22783(11) 0.0469 1.0000 Uani . . . . . . .
C42 C 0.5880(2) 0.38625(13) 0.57322(13) 0.0507 1.0000 Uani . . . . . . .
H51 H 0.4694 -0.0227 0.3405 0.0452 1.0000 Uiso . . . . . . .
H61 H 0.4268 -0.0177 0.4463 0.0422 1.0000 Uiso . . . . . . .
H101 H 0.0396 0.0717 0.5429 0.0470 1.0000 Uiso . . . . . . .
H111 H -0.0223 0.1861 0.5917 0.0536 1.0000 Uiso . . . . . . .
H121 H 0.0795 0.3092 0.5897 0.0496 1.0000 Uiso . . . . . . .
H171 H 0.6208 0.4275 0.4584 0.0543 1.0000 Uiso . . . . . . .
H231 H -0.2225 0.3339 0.1834 0.0564 1.0000 Uiso . . . . . . .
H241 H -0.1525 0.1985 0.1854 0.0493 1.0000 Uiso . . . . . . .
H291 H -0.0303 0.0333 0.3694 0.0497 1.0000 Uiso . . . . . . .
H292 H -0.0704 0.0719 0.2952 0.0501 1.0000 Uiso . . . . . . .
H301 H -0.1216 0.1416 0.4113 0.0615 1.0000 Uiso . . . . . . .
H302 H -0.1607 0.1826 0.3370 0.0607 1.0000 Uiso . . . . . . .
H311 H -0.3420 0.1097 0.3627 0.0841 1.0000 Uiso . . . . . . .
H312 H -0.2632 0.0287 0.3645 0.0842 1.0000 Uiso . . . . . . .
H313 H -0.3088 0.0768 0.2955 0.0841 1.0000 Uiso . . . . . . .
H341 H 0.7465 0.1940 0.4768 0.0781 1.0000 Uiso . . . . . . .
H342 H 0.7151 0.2396 0.5388 0.0778 1.0000 Uiso . . . . . . .
H343 H 0.7141 0.1441 0.5376 0.0784 1.0000 Uiso . . . . . . .
H351 H 0.0796 0.4629 0.4700 0.0599 1.0000 Uiso . . . . . . .
H352 H 0.0855 0.4964 0.3972 0.0600 1.0000 Uiso . . . . . . .
H361 H -0.1334 0.4827 0.4044 0.0766 1.0000 Uiso . . . . . . .
H362 H -0.1071 0.4250 0.3450 0.0771 1.0000 Uiso . . . . . . .
H371 H -0.2173 0.3559 0.4034 0.1388 1.0000 Uiso . . . . . . .
H372 H -0.1183 0.3777 0.4742 0.1398 1.0000 Uiso . . . . . . .
H373 H -0.0764 0.3179 0.4192 0.1392 1.0000 Uiso . . . . . . .
H411 H 0.3004 0.0852 0.1904 0.0649 1.0000 Uiso . . . . . . .
H421 H 0.5498 0.3752 0.6137 0.0627 1.0000 Uiso . . . . . . .
H3 H -0.0733 0.4337 0.2329 0.0520 1.0000 Uiso . . . . . . .
H424 H 0.3018 0.2455 0.2010 0.0493 1.0000 Uiso . . . . . . .
H423 H 0.3282 0.3362 0.2291 0.0496 1.0000 Uiso . . . . . . .
H422 H 0.4813 0.1993 0.2925 0.0527 1.0000 Uiso . . . . . . .
H12 H 0.5083 0.2886 0.3207 0.0525 1.0000 Uiso . . . . . . .
H1 H 0.5026 0.2365 0.5557 0.0495 1.0000 Uiso . . . . . . .
H2 H 0.4800 0.1399 0.5428 0.0500 1.0000 Uiso . . . . . . .
H4 H 0.4767 0.4443 0.3502 0.0543 1.0000 Uiso . . . . . . .
H5 H 0.5262 0.2457 0.4449 0.0674 1.0000 Uiso . . . . . . .
H7 H 0.5216 0.1499 0.4403 0.0676 1.0000 Uiso . . . . . . .
H8 H 0.6442 0.2537 0.2535 0.1056 1.0000 Uiso . . . . . . .
H9 H 0.5584 0.3282 0.2227 0.1062 1.0000 Uiso . . . . . . .
H11 H 0.5262 0.2412 0.1915 0.1060 1.0000 Uiso . . . . . . .

loop_
_atom_site_aniso_label
_atom_site_aniso_U_11
_atom_site_aniso_U_22
_atom_site_aniso_U_33
_atom_site_aniso_U_23
_atom_site_aniso_U_13
_atom_site_aniso_U_12
S2 0.0481(3) 0.0317(2) 0.02123(19) -0.00254(16) 0.01252(18) -0.00384(19)
S8 0.0524(3) 0.0264(2) 0.0268(2) 0.00425(16) 0.0180(2) -0.00121(19)
S14 0.0653(3) 0.0301(2) 0.0267(2) -0.00676(17) 0.0186(2) 0.0016(2)
S20 0.0705(4) 0.0261(2) 0.0341(2) 0.00722(18) 0.0218(2) 0.0001(2)
O1 0.0333(7) 0.0247(6) 0.0268(6) -0.0019(4) 0.0177(5) 0.0020(5)
O2 0.0362(7) 0.0281(6) 0.0245(5) -0.0001(4) 0.0203(5) 0.0000(5)
O3 0.0340(7) 0.0276(6) 0.0324(6) -0.0012(5) 0.0178(5) 0.0015(5)
O4 0.0329(7) 0.0307(6) 0.0246(6) 0.0033(5) 0.0140(5) 0.0026(5)
O5 0.0670(12) 0.0987(15) 0.0642(11) -0.0247(11) 0.0449(10) 0.0092(11)
O6 0.0501(11) 0.0490(10) 0.0990(16) -0.0156(10) -0.0064(10) -0.0011(8)
C1 0.0361(10) 0.0358(9) 0.0215(7) 0.0040(6) 0.0160(7) 0.0011(7)
C3 0.0335(9) 0.0227(7) 0.0251(8) -0.0044(6) 0.0153(7) -0.0051(7)
C4 0.0391(10) 0.0305(9) 0.0350(9) -0.0096(7) 0.0228(8) -0.0069(8)
C5 0.0341(10) 0.0309(9) 0.0447(10) -0.0098(8) 0.0180(8) 0.0003(7)
C6 0.0364(10) 0.0261(8) 0.0362(9) -0.0011(7) 0.0108(8) 0.0027(7)
C7 0.0354(10) 0.0212(7) 0.0265(8) -0.0024(6) 0.0136(7) -0.0045(7)
C9 0.0333(9) 0.0344(9) 0.0211(7) 0.0007(6) 0.0126(7) -0.0004(7)
C10 0.0345(10) 0.0540(12) 0.0253(8) 0.0008(8) 0.0153(8) -0.0085(9)
C11 0.0342(11) 0.0677(14) 0.0299(9) -0.0033(9) 0.0190(8) -0.0004(10)
C12 0.0403(11) 0.0554(12) 0.0250(8) -0.0051(8) 0.0159(8) 0.0106(9)
C13 0.0363(10) 0.0358(9) 0.0206(7) -0.0006(7) 0.0116(7) 0.0051(8)
C15 0.0444(11) 0.0196(7) 0.0330(9) -0.0049(6) 0.0166(8) -0.0006(7)
C16 0.0399(11) 0.0220(8) 0.0492(11) -0.0090(8) 0.0104(9) -0.0023(7)
C17 0.0389(11) 0.0271(9) 0.0689(14) -0.0094(9) 0.0227(10) -0.0062(8)
C18 0.0534(13) 0.0243(9) 0.0590(13) -0.0023(8) 0.0361(11) -0.0057(8)
C19 0.0476(11) 0.0196(7) 0.0369(9) 0.0000(7) 0.0221(8) -0.0006(7)
C21 0.0473(11) 0.0311(9) 0.0236(8) 0.0066(7) 0.0187(8) 0.0077(8)
C22 0.0533(13) 0.0422(11) 0.0336(9) 0.0112(8) 0.0245(9) 0.0182(9)
C23 0.0366(11) 0.0637(13) 0.0335(10) 0.0143(9) 0.0187(8) 0.0159(10)
C24 0.0342(10) 0.0551(12) 0.0277(9) 0.0065(8) 0.0152(8) -0.0019(9)
C25 0.0299(9) 0.0191(7) 0.0264(8) -0.0032(6) 0.0147(7) -0.0028(6)
C26 0.0282(9) 0.0309(8) 0.0198(7) 0.0003(6) 0.0126(6) 0.0029(7)
C27 0.0364(10) 0.0188(7) 0.0326(9) -0.0030(6) 0.0163(8) -0.0011(7)
C28 0.0332(9) 0.0306(8) 0.0218(7) 0.0043(6) 0.0140(7) 0.0035(7)
C29 0.0351(10) 0.0335(9) 0.0476(11) -0.0033(8) 0.0231(9) -0.0015(8)
C30 0.0361(11) 0.0647(14) 0.0442(11) -0.0073(10) 0.0189(9) 0.0101(10)
C31 0.0356(12) 0.0787(17) 0.0520(13) 0.0077(12) 0.0241(10) 0.0099(11)
C32 0.0362(10) 0.0278(8) 0.0353(9) 0.0010(7) 0.0203(8) 0.0027(7)
C33 0.0452(12) 0.0369(10) 0.0469(11) -0.0108(8) 0.0320(9) -0.0077(8)
C34 0.0455(13) 0.0441(12) 0.0674(15) -0.0122(10) 0.0356(11) -0.0077(10)
C35 0.0490(13) 0.0344(10) 0.0574(13) 0.0015(9) 0.0276(11) 0.0128(9)
C36 0.0526(15) 0.0685(16) 0.0635(15) -0.0058(13) 0.0265(12) 0.0168(12)
C37 0.0562(18) 0.075(2) 0.141(3) 0.004(2) 0.053(2) 0.0029(15)
C38 0.0365(11) 0.0485(11) 0.0301(9) 0.0044(8) 0.0183(8) 0.0034(9)
C39 0.0347(11) 0.0484(11) 0.0405(10) 0.0011(9) 0.0175(9) 0.0017(9)
C40 0.0451(14) 0.091(2) 0.0650(16) 0.0132(14) 0.0359(12) 0.0104(13)
C41 0.0495(13) 0.0576(13) 0.0416(11) -0.0149(10) 0.0302(10) -0.0060(10)
C42 0.0556(15) 0.0303(10) 0.0618(14) -0.0099(10) -0.0015(11) -0.0021(10)

loop_
_atom_type_symbol
_atom_type_scat_dispersion_real
_atom_type_scat_dispersion_imag
_atom_type_scat_Cromer_Mann_a1
_atom_type_scat_Cromer_Mann_b1
_atom_type_scat_Cromer_Mann_a2
_atom_type_scat_Cromer_Mann_b2
_atom_type_scat_Cromer_Mann_a3
_atom_type_scat_Cromer_Mann_b3
_atom_type_scat_Cromer_Mann_a4
_atom_type_scat_Cromer_Mann_b4
_atom_type_scat_Cromer_Mann_c
_atom_type_scat_source
C 0.0033 0.0016 2.3100 20.8439 1.0200 10.2075 1.5886 0.5687 0.8650 51.6512 0.2156 'International Tables Vol C 4.2.6.8 and 6.1.1.4'
H 0.0000 0.0000 0.4930 10.5109 0.3229 26.1257 0.1402 3.1424 0.0408 57.7998 0.0030 'International Tables Vol C 4.2.6.8 and 6.1.1.4'
O 0.0106 0.0060 3.0485 13.2771 2.2868 5.7011 1.5463 0.3239 0.8670 32.9089 0.2508 'International Tables Vol C 4.2.6.8 and 6.1.1.4'
S 0.1246 0.1234 6.9053 1.4679 5.2034 22.2151 1.4379 0.2536 1.5863 56.1720 0.8669 'International Tables Vol C 4.2.6.8 and 6.1.1.4'

loop_
_geom_angle_atom_site_label_1
_geom_angle_site_symmetry_1
_geom_angle_atom_site_label_2
_geom_angle_site_symmetry_2
_geom_angle_atom_site_label_3
_geom_angle_site_symmetry_3
_geom_angle
_geom_angle_publ_flag
C1 . S2 . C3 . 109.08(8) yes
C7 . S8 . C9 . 105.54(8) yes
C13 . S14 . C15 . 106.58(8) yes
C19 . S20 . C21 . 111.68(8) yes
C25 . O1 . C29 . 114.56(13) yes
C26 . O2 . C32 . 116.66(13) yes
C27 . O3 . C35 . 113.28(14) yes
C28 . O4 . C38 . 110.74(14) yes
S2 . C1 . C24 . 114.34(14) yes
S2 . C1 . C28 . 121.07(14) yes
C24 . C1 . C28 . 124.01(17) yes
S2 . C3 . C4 . 124.58(13) yes
S2 . C3 . C25 . 121.90(14) yes
C4 . C3 . C25 . 112.53(17) yes
C3 . C4 . C5 . 126.45(15) yes
C3 . C4 . C41 . 114.9(2) yes
C5 . C4 . C41 . 118.64(18) yes
C4 . C5 . C6 . 121.11(17) yes
C4 . C5 . H51 . 122.8 no
C6 . C5 . H51 . 116.0 no
C5 . C6 . C7 . 113.32(18) yes
C5 . C6 . H61 . 123.0 no
C7 . C6 . H61 . 123.6 no
C6 . C7 . S8 . 107.57(14) yes
C6 . C7 . C25 . 126.38(15) yes
S8 . C7 . C25 . 125.51(13) yes
S8 . C9 . C10 . 112.98(15) yes
S8 . C9 . C26 . 126.11(13) yes
C10 . C9 . C26 . 120.11(17) yes
C9 . C10 . C11 . 116.34(19) yes
C9 . C10 . H101 . 120.5 no
C11 . C10 . H101 . 123.2 no
C10 . C11 . C12 . 124.05(17) yes
C10 . C11 . H111 . 117.3 no
C12 . C11 . H111 . 118.6 no
C11 . C12 . C13 . 120.67(18) yes
C11 . C12 . H121 . 122.3 no
C13 . C12 . H121 . 117.0 no
S14 . C13 . C12 . 115.78(15) yes
S14 . C13 . C26 . 127.64(14) yes
C12 . C13 . C26 . 115.83(18) yes
S14 . C15 . C16 . 112.93(15) yes
S14 . C15 . C27 . 117.94(14) yes
C16 . C15 . C27 . 128.81(16) yes
C15 . C16 . C17 . 112.6(2) yes
C15 . C16 . C42 . 130.92(19) yes
C17 . C16 . C42 . 116.5(2) yes
C16 . C17 . C18 . 119.15(19) yes
C16 . C17 . H171 . 116.1 no
C18 . C17 . H171 . 124.8 no
C17 . C18 . C19 . 128.56(17) yes
C17 . C18 . H4 . 116.8 no
C19 . C18 . H4 . 114.6 no
S20 . C19 . C18 . 125.29(14) yes
S20 . C19 . C27 . 120.32(16) yes
C18 . C19 . C27 . 113.80(19) yes
S20 . C21 . C22 . 120.59(14) yes
S20 . C21 . C28 . 119.83(15) yes
C22 . C21 . C28 . 119.27(18) yes
C21 . C22 . C23 . 124.06(18) yes
C21 . C22 . H3 . 118.3 no
C23 . C22 . H3 . 117.7 no
C22 . C23 . C24 . 117.49(19) yes
C22 . C23 . H231 . 121.8 no
C24 . C23 . H231 . 120.7 no
C1 . C24 . C23 . 118.99(19) yes
C1 . C24 . H241 . 120.2 no
C23 . C24 . H241 . 120.9 no
C7 . C25 . O1 . 126.45(13) yes
C7 . C25 . C3 . 120.17(15) yes
O1 . C25 . C3 . 113.38(16) yes
C9 . C26 . C13 . 122.95(15) yes
C9 . C26 . O2 . 119.44(15) yes
C13 . C26 . O2 . 117.50(16) yes
C15 . C27 . O3 . 128.82(14) yes
C15 . C27 . C19 . 117.10(18) yes
O3 . C27 . C19 . 114.07(18) yes
C1 . C28 . O4 . 123.63(15) yes
C1 . C28 . C21 . 116.14(17) yes
O4 . C28 . C21 . 120.23(16) yes
O1 . C29 . C30 . 109.04(17) yes
O1 . C29 . H291 . 106.5 no
C30 . C29 . H291 . 114.5 no
O1 . C29 . H292 . 112.8 no
C30 . C29 . H292 . 105.8 no
H291 . C29 . H292 . 108.4 no
C29 . C30 . C31 . 110.68(19) yes
C29 . C30 . H301 . 104.0 no
C31 . C30 . H301 . 113.8 no
C29 . C30 . H302 . 112.7 no
C31 . C30 . H302 . 107.6 no
H301 . C30 . H302 . 108.1 no
C30 . C31 . H311 . 110.4 no
C30 . C31 . H312 . 108.5 no
H311 . C31 . H312 . 110.7 no
C30 . C31 . H313 . 113.7 no
H311 . C31 . H313 . 105.0 no
H312 . C31 . H313 . 108.5 no
O2 . C32 . C33 . 105.85(16) yes
O2 . C32 . H1 . 115.8 no
C33 . C32 . H1 . 106.5 no
O2 . C32 . H2 . 113.3 no
C33 . C32 . H2 . 107.4 no
H1 . C32 . H2 . 107.4 no
C32 . C33 . C34 . 110.21(18) yes
C32 . C33 . H5 . 106.5 no
C34 . C33 . H5 . 113.0 no
C32 . C33 . H7 . 106.6 no
C34 . C33 . H7 . 114.4 no
H5 . C33 . H7 . 105.7 no
C33 . C34 . H341 . 108.0 no
C33 . C34 . H342 . 109.7 no
H341 . C34 . H342 . 108.2 no
C33 . C34 . H343 . 111.5 no
H341 . C34 . H343 . 109.6 no
H342 . C34 . H343 . 109.9 no
O3 . C35 . C36 . 109.63(18) yes
O3 . C35 . H351 . 105.3 no
C36 . C35 . H351 . 113.7 no
O3 . C35 . H352 . 112.6 no
C36 . C35 . H352 . 109.6 no
H351 . C35 . H352 . 105.9 no
C35 . C36 . C37 . 112.4(3) yes
C35 . C36 . H361 . 108.9 no
C37 . C36 . H361 . 110.6 no
C35 . C36 . H362 . 113.8 no
C37 . C36 . H362 . 105.6 no
H361 . C36 . H362 . 105.3 no
C36 . C37 . H371 . 107.0 no
C36 . C37 . H372 . 105.2 no
H371 . C37 . H372 . 115.4 no
C36 . C37 . H373 . 109.8 no
H371 . C37 . H373 . 109.3 no
H372 . C37 . H373 . 110.0 no
O4 . C38 . C39 . 106.31(15) yes
O4 . C38 . H424 . 107.7 no
C39 . C38 . H424 . 114.7 no
O4 . C38 . H423 . 110.4 no
C39 . C38 . H423 . 110.9 no
H424 . C38 . H423 . 106.8 no
C38 . C39 . C40 . 109.46(19) yes
C38 . C39 . H422 . 109.3 no
C40 . C39 . H422 . 110.0 no
C38 . C39 . H12 . 113.9 no
C40 . C39 . H12 . 107.5 no
H422 . C39 . H12 . 106.6 no
C39 . C40 . H8 . 109.8 no
C39 . C40 . H9 . 109.2 no
H8 . C40 . H9 . 110.0 no
C39 . C40 . H11 . 107.5 no
H8 . C40 . H11 . 111.8 no
H9 . C40 . H11 . 108.5 no
C4 . C41 . O5 . 116.6(2) yes
C4 . C41 . H411 . 119.4 no
O5 . C41 . H411 . 124.0 no
C16 . C42 . O6 . 131.5(2) yes
C16 . C42 . H421 . 113.9 no
O6 . C42 . H421 . 114.6 no

loop_
_geom_bond_atom_site_label_1
_geom_bond_site_symmetry_1
_geom_bond_atom_site_label_2
_geom_bond_site_symmetry_2
_geom_bond_distance
_geom_bond_publ_flag
S2 . C1 . 1.7534(19) yes
S2 . C3 . 1.905(2) yes
S8 . C7 . 1.6444(17) yes
S8 . C9 . 1.7342(18) yes
S14 . C13 . 1.800(2) yes
S14 . C15 . 1.6285(18) yes
S20 . C19 . 1.884(2) yes
S20 . C21 . 1.840(2) yes
O1 . C25 . 1.348(2) yes
O1 . C29 . 1.491(2) yes
O2 . C26 . 1.2654(18) yes
O2 . C32 . 1.561(2) yes
O3 . C27 . 1.413(2) yes
O3 . C35 . 1.436(2) yes
O4 . C28 . 1.457(2) yes
O4 . C38 . 1.319(2) yes
O5 . C41 . 1.187(3) yes
O6 . C42 . 1.258(3) yes
C1 . C24 . 1.491(3) yes
C1 . C28 . 1.460(3) yes
C3 . C4 . 1.393(3) yes
C3 . C25 . 1.306(2) yes
C4 . C5 . 1.473(3) yes
C4 . C41 . 1.371(2) yes
C5 . C6 . 1.278(3) yes
C5 . H51 . 0.964 no
C6 . C7 . 1.382(3) yes
C6 . H61 . 1.007 no
C7 . C25 . 1.485(3) yes
C9 . C10 . 1.301(2) yes
C9 . C26 . 1.397(2) yes
C10 . C11 . 1.337(3) yes
C10 . H101 . 0.983 no
C11 . C12 . 1.373(3) yes
C11 . H111 . 0.938 no
C12 . C13 . 1.303(3) yes
C12 . H121 . 0.970 no
C13 . C26 . 1.356(2) yes
C15 . C16 . 1.456(3) yes
C15 . C27 . 1.504(3) yes
C16 . C17 . 1.282(3) yes
C16 . C42 . 1.602(3) yes
C17 . C18 . 1.472(4) yes
C17 . H171 . 0.979 no
C18 . C19 . 1.453(3) yes
C18 . H4 . 0.940 no
C19 . C27 . 1.286(2) yes
C21 . C22 . 1.487(3) yes
C21 . C28 . 1.403(2) yes
C22 . C23 . 1.440(3) yes
C22 . H3 . 0.972 no
C23 . C24 . 1.386(3) yes
C23 . H231 . 0.986 no
C24 . H241 . 0.976 no
C29 . C30 . 1.438(3) yes
C29 . H291 . 0.984 no
C29 . H292 . 1.002 no
C30 . C31 . 1.579(3) yes
C30 . H301 . 1.001 no
C30 . H302 . 1.011 no
C31 . H311 . 0.963 no
C31 . H312 . 0.979 no
C31 . H313 . 0.997 no
C32 . C33 . 1.379(2) yes
C32 . H1 . 1.035 no
C32 . H2 . 1.013 no
C33 . C34 . 1.644(3) yes
C33 . H5 . 1.008 no
C33 . H7 . 1.010 no
C34 . H341 . 0.937 no
C34 . H342 . 0.973 no
C34 . H343 . 0.983 no
C35 . C36 . 1.562(4) yes
C35 . H351 . 0.993 no
C35 . H352 . 0.981 no
C36 . C37 . 1.434(4) yes
C36 . H361 . 1.001 no
C36 . H362 . 1.011 no
C37 . H371 . 0.995 no
C37 . H372 . 0.972 no
C37 . H373 . 0.999 no
C38 . C39 . 1.612(3) yes
C38 . H424 . 1.018 no
C38 . H423 . 1.012 no
C39 . C40 . 1.391(3) yes
C39 . H422 . 1.000 no
C39 . H12 . 1.006 no
C40 . H8 . 0.982 no
C40 . H9 . 0.986 no
C40 . H11 . 0.986 no
C41 . H411 . 1.041 no
C42 . H421 . 0.991 no

loop_
_geom_hbond_atom_site_label_D
_geom_hbond_site_symmetry_D
_geom_hbond_atom_site_label_H
_geom_hbond_site_symmetry_H
_geom_hbond_atom_site_label_A
_geom_hbond_site_symmetry_A
_geom_hbond_angle_DHA
_geom_hbond_distance_DH
_geom_hbond_distance_HA
_geom_hbond_distance_DA
_geom_hbond_publ_flag
C36 . H362 . C22 . 150 1.01 2.58 3.489(3) yes
C18 . H4 . O5 3_655 168 0.94 2.12 3.042(3) yes

loop_
_cod_related_entry_id
_cod_related_entry_database
_cod_related_entry_code
1 ChemSpider 30658965
